data_7241654
loop_
_publ_author_name
'Yusuf, Tunde L.'
'Quadri, Taiwo W.'
'Tolufashe, Gideon F.'
'Olasunkanmi, Lukman O.'
'Ebenso, Eno E.'
'van Zyl, Werner E.'

_publ_section_title
;
 Synthesis and structures of divalent Co, Ni, Zn and Cd complexes of mixed
 dichalcogen and dipnictogen ligands with corrosion inhibition properties:
 experimental and computational studies
;
_journal_issue 69
_journal_name_full 'RSC Advances'
_journal_page_first 41967
_journal_page_last 41982
_journal_paper_doi 10.1039/D0RA07770D
_journal_volume 10
_journal_year 2020
_chemical_formula_moiety 'C32 H36 Co N2 O4 P2 S4'
_chemical_formula_sum 'C32 H36 Co N2 O4 P2 S4'
_chemical_formula_weight 761.74
_space_group_crystal_system triclinic
_space_group_IT_number 2
_space_group_name_Hall '-P 1'
_space_group_name_H-M_alt 'P -1'
_atom_sites_solution_hydrogens geom
_atom_sites_solution_primary direct
_audit_creation_date 2020-06-09
_audit_creation_method
;
Olex2 1.2
(compiled 2018.05.29 svn.r3508 for OlexSys, GUI svn.r5506)
;
_audit_update_record
;
2020-09-04 deposited with the CCDC.	2020-11-09 downloaded from the CCDC.
;
_cell_angle_alpha 91.5350(10)
_cell_angle_beta 97.5390(10)
_cell_angle_gamma 109.8070(10)
_cell_formula_units_Z 2
_cell_length_a 10.8831(2)
_cell_length_b 12.4185(2)
_cell_length_c 14.1718(3)
_cell_measurement_reflns_used 9950
_cell_measurement_temperature 150.0
_cell_measurement_theta_max 27.18
_cell_measurement_theta_min 2.36
_cell_volume 1781.23(6)
_computing_molecular_graphics 'Olex2 (Dolomanov et al., 2009)'
_computing_publication_material 'Olex2 (Dolomanov et al., 2009)'
_computing_structure_refinement 'ShelXL (Sheldrick, 2015)'
_computing_structure_solution 'ShelXS (Sheldrick, 2008)'
_diffrn_ambient_temperature 150.0
_diffrn_detector 'CCD area detector'
_diffrn_detector_area_resol_mean 5.6
_diffrn_detector_type 'Bruker SMART CCD 6000 area detector'
_diffrn_measured_fraction_theta_full 0.996
_diffrn_measured_fraction_theta_max 0.964
_diffrn_measurement_device 'three-circle diffractometer'
_diffrn_measurement_device_type 'Bruker SMART CCD 6000 area detector'
_diffrn_measurement_method '\f and \w scans'
_diffrn_radiation_monochromator graphite
_diffrn_radiation_probe x-ray
_diffrn_radiation_type MoK\a
_diffrn_radiation_wavelength 0.71073
_diffrn_reflns_av_R_equivalents 0.0182
_diffrn_reflns_av_unetI/netI 0.0227
_diffrn_reflns_Laue_measured_fraction_full 0.996
_diffrn_reflns_Laue_measured_fraction_max 0.964
_diffrn_reflns_limit_h_max 13
_diffrn_reflns_limit_h_min -13
_diffrn_reflns_limit_k_max 15
_diffrn_reflns_limit_k_min -15
_diffrn_reflns_limit_l_max 18
_diffrn_reflns_limit_l_min -18
_diffrn_reflns_number 20669
_diffrn_reflns_point_group_measured_fraction_full 0.996
_diffrn_reflns_point_group_measured_fraction_max 0.964
_diffrn_reflns_theta_full 25.242
_diffrn_reflns_theta_max 27.196
_diffrn_reflns_theta_min 1.748
_diffrn_source 'sealed X-ray tube'
_diffrn_source_target Mo
_diffrn_standards_number 0
_exptl_absorpt_coefficient_mu 0.844
_exptl_absorpt_correction_T_max 0.7455
_exptl_absorpt_correction_T_min 0.6807
_exptl_absorpt_correction_type multi-scan
_exptl_absorpt_process_details
'SADABS-2008/1 (Bruker,2008) was used for absorption correction. wR2(int) was 0.0597 before and 0.0304 after correction. The Ratio of minimum to maximum transmission is 0.9131. The \l/2 correction factor is 0.0015.'
_exptl_crystal_colour brown
_exptl_crystal_colour_primary brown
_exptl_crystal_density_diffrn 1.420
_exptl_crystal_description block
_exptl_crystal_F_000 790
_exptl_crystal_size_max 0.33
_exptl_crystal_size_mid 0.22
_exptl_crystal_size_min 0.12
_refine_diff_density_max 0.339
_refine_diff_density_min -0.271
_refine_diff_density_rms 0.049
_refine_ls_extinction_method none
_refine_ls_goodness_of_fit_ref 1.043
_refine_ls_hydrogen_treatment constr
_refine_ls_matrix_type full
_refine_ls_number_parameters 412
_refine_ls_number_reflns 7650
_refine_ls_number_restraints 1
_refine_ls_restrained_S_all 1.045
_refine_ls_R_factor_all 0.0346
_refine_ls_R_factor_gt 0.0268
_refine_ls_shift/su_max 0.001
_refine_ls_shift/su_mean 0.000
_refine_ls_structure_factor_coef Fsqd
_refine_ls_weighting_details 'w=1/[\s^2^(Fo^2^)+(0.0269P)^2^+0.9172P] where P=(Fo^2^+2Fc^2^)/3'
_refine_ls_weighting_scheme calc
_refine_ls_wR_factor_gt 0.0623
_refine_ls_wR_factor_ref 0.0666
_reflns_Friedel_coverage 0.000
_reflns_number_gt 6625
_reflns_number_total 7650
_reflns_threshold_expression 'I > 2\s(I)'
_cod_data_source_file d0ra07770d2.cif
_cod_data_source_block 1b
_cod_database_code 7241654
_shelx_shelxl_version_number 2018/3
_shelx_space_group_comment
;
The symmetry employed for this shelxl refinement is uniquely defined
by the following loop, which should always be used as a source of
symmetry information in preference to the above space-group names.
They are only intended as comments.
;
_shelx_estimated_absorpt_t_max 0.905
_shelx_estimated_absorpt_t_min 0.768
_olex2_refinement_description
;
1. Fixed Uiso
 At 1.2 times of:
  All C(H) groups
 At 1.5 times of:
  All C(H,H,H) groups
2. Rigid bond restraints
 S3AA, Co0A
 with sigma for 1-2 distances of 0.1 and sigma for 1-3 distances of 0.1
 Co0A, S3AA
 with sigma for 1-2 distances of 0.0001 and sigma for 1-3 distances of 0.0001
3.a Ternary CH refined with riding coordinates:
 C5BA(H5BA), C(H)
3.b Aromatic/amide H refined with riding coordinates:
 C7AA(H7AA), C0BA(H0BA), C1BA(H1BA), C3BA(H3BA), C4BA(H4BA), C6BA(H6BA),
 C7BA(H7BA), C8BA(H8BA), C9BA(H9BA), C1CA(H1CA), C2CA(H2CA), C4CA(H4CA),
 C5CA(H5CA), C6CA(H6CA), C0AA(H0AA), C1AA(H1AA)
3.c Idealised Me refined as rotating group:
 C1(H1A,H1B,H1C), C2(H2A,H2B,H2C), C8CA(H8CA,H8CB,H8CC), C3(H3A,H3B,H3C),
 C4(H4A,H4B,H4C), C5(H5A,H5B,H5C)
;
_olex2_submission_special_instructions 'No special instructions were received'

loop_
_space_group_symop_operation_xyz
'x, y, z'
'-x, -y, -z'

loop_
_atom_site_label
_atom_site_type_symbol
_atom_site_fract_x
_atom_site_fract_y
_atom_site_fract_z
_atom_site_U_iso_or_equiv
_atom_site_adp_type
_atom_site_occupancy
_atom_site_site_symmetry_order
_atom_site_calc_flag
_atom_site_refinement_flags_posn
_atom_site_refinement_flags_adp
_atom_site_refinement_flags_occupancy
_atom_site_disorder_assembly
_atom_site_disorder_group
Co0A Co 0.86018(2) 0.61891(2) 0.31917(2) 0.02010(6) Uani 1 1 d . U . . .
S5AA S 0.79600(4) 0.40332(4) 0.33394(3) 0.02331(9) Uani 1 1 d . . . . .
P0AA P 0.79804(4) 0.39542(4) 0.19353(3) 0.02181(9) Uani 1 1 d . . . . .
S1AA S 1.09522(4) 0.65466(4) 0.37433(3) 0.02541(10) Uani 1 1 d . . . . .
P2AA P 1.12928(4) 0.81281(4) 0.33141(3) 0.02241(9) Uani 1 1 d . . . . .
S3AA S 0.84796(4) 0.55250(4) 0.14794(3) 0.02568(9) Uani 1 1 d . U . . .
S0AA S 0.95642(4) 0.82906(4) 0.28397(3) 0.02698(10) Uani 1 1 d . . . . .
O6AA O 0.65958(11) 0.31108(10) 0.13801(9) 0.0270(3) Uani 1 1 d . . . . .
N1AA N 0.66681(13) 0.63199(12) 0.29560(10) 0.0222(3) Uani 1 1 d . . . . .
N2AA N 0.81461(13) 0.63062(12) 0.46115(10) 0.0218(3) Uani 1 1 d . . . . .
O2AA O 1.21728(12) 0.91036(11) 0.41193(9) 0.0306(3) Uani 1 1 d . . . . .
O O 1.12903(13) 0.13380(12) 0.07729(10) 0.0368(3) Uani 1 1 d . . . . .
C3AA C 1.24339(16) 0.84217(14) 0.24616(12) 0.0231(3) Uani 1 1 d . . . . .
C4AA C 0.69347(15) 0.63805(13) 0.46547(12) 0.0209(3) Uani 1 1 d . . . . .
O4AA O 1.50515(13) 0.88294(13) 0.05102(10) 0.0444(4) Uani 1 1 d . . . . .
C5AA C 0.64382(16) 0.64266(14) 0.55153(12) 0.0252(4) Uani 1 1 d . . . . .
C6AA C 0.61470(15) 0.63956(13) 0.37673(12) 0.0211(3) Uani 1 1 d . . . . .
C7AA C 1.20475(16) 0.78456(14) 0.15526(12) 0.0252(4) Uani 1 1 d . . . . .
H7AA H 1.116550 0.733541 0.137364 0.030 Uiso 1 1 calc R . . . .
C8AA C 0.48786(16) 0.64608(14) 0.37584(13) 0.0263(4) Uani 1 1 d . . . . .
C9AA C 0.90104(16) 0.31838(14) 0.15919(12) 0.0226(3) Uani 1 1 d . . . . .
C0BA C 0.72375(18) 0.63617(16) 0.63597(13) 0.0309(4) Uani 1 1 d . . . . .
H0BA H 0.694435 0.639042 0.695932 0.037 Uiso 1 1 calc R . . . .
C1BA C 0.41287(18) 0.64207(16) 0.28652(14) 0.0320(4) Uani 1 1 d . . . . .
H1BA H 0.326065 0.644574 0.282497 0.038 Uiso 1 1 calc R . . . .
C2BA C 1.05113(16) 0.19017(16) 0.10728(13) 0.0272(4) Uani 1 1 d . . . . .
C3BA C 0.46587(18) 0.63451(17) 0.20524(14) 0.0327(4) Uani 1 1 d . . . . .
H3BA H 0.416181 0.631557 0.144274 0.039 Uiso 1 1 calc R . . . .
C4BA C 1.06952(18) 0.29731(17) 0.07335(14) 0.0334(4) Uani 1 1 d . . . . .
H4BA H 1.133570 0.327041 0.032382 0.040 Uiso 1 1 calc R . . . .
C5BA C 0.53713(17) 0.32687(16) 0.15432(13) 0.0293(4) Uani 1 1 d . . . . .
H5BA H 0.557218 0.390729 0.204827 0.035 Uiso 1 1 calc R . . . .
C6BA C 1.46255(18) 0.93359(16) 0.20688(13) 0.0330(4) Uani 1 1 d . . . . .
H6BA H 1.550601 0.985079 0.224388 0.040 Uiso 1 1 calc R . . . .
C7BA C 0.59374(17) 0.63119(15) 0.21288(13) 0.0279(4) Uani 1 1 d . . . . .
H7BA H 0.630187 0.628205 0.155928 0.033 Uiso 1 1 calc R . . . .
C8BA C 1.29344(17) 0.80108(15) 0.09134(13) 0.0280(4) Uani 1 1 d . . . . .
H8BA H 1.266235 0.762221 0.029440 0.034 Uiso 1 1 calc R . . . .
C9BA C 0.88656(17) 0.62382(15) 0.54222(12) 0.0268(4) Uani 1 1 d . . . . .
H9BA H 0.970679 0.617390 0.539979 0.032 Uiso 1 1 calc R . . . .
C1CA C 1.37251(17) 0.91673(15) 0.27073(13) 0.0302(4) Uani 1 1 d . . . . .
H1CA H 1.399676 0.956821 0.332154 0.036 Uiso 1 1 calc R . . . .
C2CA C 0.88446(17) 0.21114(15) 0.19264(13) 0.0284(4) Uani 1 1 d . . . . .
H2CA H 0.820333 0.181207 0.233512 0.034 Uiso 1 1 calc R . . . .
C3CA C 1.42331(17) 0.87510(16) 0.11792(13) 0.0299(4) Uani 1 1 d . . . . .
C4CA C 0.84383(18) 0.62572(16) 0.63137(13) 0.0318(4) Uani 1 1 d . . . . .
H4CA H 0.897910 0.619789 0.687903 0.038 Uiso 1 1 calc R . . . .
C5CA C 0.99508(17) 0.36112(16) 0.09885(13) 0.0293(4) Uani 1 1 d . . . . .
H5CA H 1.008030 0.434400 0.075171 0.035 Uiso 1 1 calc R . . . .
C C 1.1688(2) 0.94003(17) 0.49595(14) 0.0392(5) Uani 1 1 d . . . . .
H H 1.074015 0.891406 0.494516 0.047 Uiso 1 1 calc R . . . .
C6CA C 0.95877(17) 0.14648(15) 0.16813(13) 0.0280(4) Uani 1 1 d . . . . .
H6CA H 0.946829 0.073655 0.192458 0.034 Uiso 1 1 calc R . . . .
C1 C 1.1160(2) 0.02533(17) 0.11477(17) 0.0418(5) Uani 1 1 d . . . . .
H1A H 1.176768 -0.006513 0.089003 0.063 Uiso 1 1 calc GR . . . .
H1B H 1.025055 -0.027491 0.096473 0.063 Uiso 1 1 calc GR . . . .
H1C H 1.137177 0.035669 0.184536 0.063 Uiso 1 1 calc GR . . . .
C2 C 0.4527(2) 0.21622(17) 0.18920(16) 0.0400(5) Uani 1 1 d . . . . .
H2A H 0.439694 0.152417 0.142310 0.060 Uiso 1 1 calc GR . . . .
H2B H 0.366816 0.221333 0.197535 0.060 Uiso 1 1 calc GR . . . .
H2C H 0.496741 0.203032 0.250391 0.060 Uiso 1 1 calc GR . . . .
C8CA C 0.4756(2) 0.3579(2) 0.06271(16) 0.0448(5) Uani 1 1 d . . . . .
H8CA H 0.537224 0.428297 0.042634 0.067 Uiso 1 1 calc GR . . . .
H8CB H 0.393846 0.370431 0.072554 0.067 Uiso 1 1 calc GR . . . .
H8CC H 0.455630 0.295343 0.013178 0.067 Uiso 1 1 calc GR . . . .
C3 C 1.6406(2) 0.9540(2) 0.07841(17) 0.0622(8) Uani 1 1 d . . . . .
H3A H 1.690967 0.948876 0.027066 0.093 Uiso 1 1 calc GR . . . .
H3B H 1.677116 0.928024 0.136716 0.093 Uiso 1 1 calc GR . . . .
H3C H 1.646266 1.033823 0.090185 0.093 Uiso 1 1 calc GR . . . .
C4 C 1.1818(3) 1.0634(2) 0.4926(2) 0.0615(7) Uani 1 1 d . . . . .
H4A H 1.274823 1.110268 0.493763 0.092 Uiso 1 1 calc GR . . . .
H4B H 1.149213 1.087246 0.547894 0.092 Uiso 1 1 calc GR . . . .
H4C H 1.129809 1.073542 0.433761 0.092 Uiso 1 1 calc GR . . . .
C5 C 1.2514(4) 0.9186(3) 0.58166(18) 0.0803(10) Uani 1 1 d . . . . .
H5A H 1.240723 0.836959 0.580039 0.120 Uiso 1 1 calc GR . . . .
H5B H 1.223079 0.940532 0.639836 0.120 Uiso 1 1 calc GR . . . .
H5C H 1.344449 0.964349 0.581133 0.120 Uiso 1 1 calc GR . . . .
C0AA C 0.44082(17) 0.65283(16) 0.46485(14) 0.0312(4) Uani 1 1 d . . . . .
H0AA H 0.356105 0.658803 0.465037 0.037 Uiso 1 1 calc R . . . .
C1AA C 0.51514(18) 0.65081(16) 0.54845(14) 0.0311(4) Uani 1 1 d . . . . .
H1AA H 0.481428 0.654887 0.606461 0.037 Uiso 1 1 calc R . . . .

loop_
_atom_site_aniso_label
_atom_site_aniso_U_11
_atom_site_aniso_U_22
_atom_site_aniso_U_33
_atom_site_aniso_U_23
_atom_site_aniso_U_13
_atom_site_aniso_U_12
Co0A 0.01718(11) 0.02244(12) 0.02192(11) 0.00212(8) 0.00445(8) 0.00783(9)
S5AA 0.0254(2) 0.0243(2) 0.0201(2) 0.00235(16) 0.00494(16) 0.00793(16)
P0AA 0.0219(2) 0.0228(2) 0.0201(2) 0.00105(16) 0.00291(16) 0.00702(17)
S1AA 0.01860(19) 0.0261(2) 0.0331(2) 0.00655(17) 0.00581(17) 0.00877(16)
P2AA 0.0198(2) 0.0215(2) 0.0256(2) -0.00058(17) 0.00641(17) 0.00583(16)
S3AA 0.0320(2) 0.0250(2) 0.02194(15) 0.00405(15) 0.00719(17) 0.01106(17)
S0AA 0.0233(2) 0.0244(2) 0.0364(2) 0.00610(18) 0.00835(18) 0.01057(17)
O6AA 0.0215(6) 0.0300(6) 0.0280(6) -0.0046(5) 0.0008(5) 0.0085(5)
N1AA 0.0218(7) 0.0224(7) 0.0240(7) 0.0038(6) 0.0047(6) 0.0092(6)
N2AA 0.0187(6) 0.0222(7) 0.0246(7) 0.0010(6) 0.0035(6) 0.0072(5)
O2AA 0.0265(6) 0.0309(7) 0.0301(7) -0.0084(5) 0.0088(5) 0.0035(5)
O 0.0371(7) 0.0384(8) 0.0476(8) 0.0167(6) 0.0208(6) 0.0231(6)
C3AA 0.0226(8) 0.0216(8) 0.0265(9) 0.0013(7) 0.0072(7) 0.0082(7)
C4AA 0.0191(7) 0.0175(7) 0.0259(8) 0.0002(6) 0.0053(6) 0.0055(6)
O4AA 0.0312(7) 0.0571(9) 0.0341(8) -0.0105(7) 0.0166(6) -0.0020(6)
C5AA 0.0257(8) 0.0231(8) 0.0273(9) -0.0003(7) 0.0077(7) 0.0076(7)
C6AA 0.0203(8) 0.0171(7) 0.0268(9) 0.0019(6) 0.0054(6) 0.0069(6)
C7AA 0.0209(8) 0.0246(8) 0.0281(9) -0.0002(7) 0.0030(7) 0.0056(7)
C8AA 0.0210(8) 0.0244(9) 0.0353(10) 0.0023(7) 0.0064(7) 0.0096(7)
C9AA 0.0212(8) 0.0251(8) 0.0196(8) 0.0000(6) 0.0009(6) 0.0067(6)
C0BA 0.0348(10) 0.0346(10) 0.0237(9) -0.0009(7) 0.0078(8) 0.0113(8)
C1BA 0.0241(9) 0.0354(10) 0.0410(11) 0.0024(8) 0.0023(8) 0.0170(8)
C2BA 0.0230(8) 0.0334(9) 0.0282(9) 0.0046(7) 0.0061(7) 0.0127(7)
C3BA 0.0321(10) 0.0388(10) 0.0307(10) 0.0038(8) -0.0030(8) 0.0195(8)
C4BA 0.0293(9) 0.0419(11) 0.0367(10) 0.0176(9) 0.0156(8) 0.0172(8)
C5BA 0.0224(8) 0.0303(9) 0.0340(10) -0.0042(8) 0.0009(7) 0.0094(7)
C6BA 0.0237(9) 0.0338(10) 0.0335(10) -0.0050(8) 0.0079(8) -0.0010(7)
C7BA 0.0316(9) 0.0307(9) 0.0259(9) 0.0059(7) 0.0057(7) 0.0157(8)
C8BA 0.0277(9) 0.0292(9) 0.0243(9) -0.0034(7) 0.0034(7) 0.0069(7)
C9BA 0.0228(8) 0.0323(9) 0.0266(9) 0.0007(7) 0.0025(7) 0.0116(7)
C1CA 0.0272(9) 0.0293(9) 0.0287(9) -0.0052(7) 0.0073(7) 0.0021(7)
C2CA 0.0286(9) 0.0257(9) 0.0301(9) 0.0027(7) 0.0129(7) 0.0053(7)
C3CA 0.0271(9) 0.0318(9) 0.0297(9) 0.0006(7) 0.0111(7) 0.0064(7)
C4CA 0.0335(10) 0.0368(10) 0.0241(9) -0.0005(8) -0.0009(7) 0.0130(8)
C5CA 0.0271(9) 0.0328(10) 0.0323(10) 0.0125(8) 0.0074(7) 0.0139(8)
C 0.0430(11) 0.0361(11) 0.0315(10) -0.0071(8) 0.0194(9) 0.0005(9)
C6CA 0.0288(9) 0.0234(8) 0.0311(9) 0.0033(7) 0.0091(7) 0.0063(7)
C1 0.0436(11) 0.0348(11) 0.0593(14) 0.0162(10) 0.0245(10) 0.0225(9)
C2 0.0344(10) 0.0356(11) 0.0442(12) -0.0039(9) 0.0100(9) 0.0037(8)
C8CA 0.0403(11) 0.0506(13) 0.0458(13) 0.0023(10) -0.0052(10) 0.0228(10)
C3 0.0310(11) 0.090(2) 0.0454(14) -0.0149(13) 0.0202(10) -0.0086(12)
C4 0.0753(18) 0.0420(13) 0.0739(18) -0.0106(12) 0.0314(15) 0.0225(12)
C5 0.122(3) 0.074(2) 0.0346(14) 0.0078(13) 0.0051(16) 0.0227(19)
C0AA 0.0219(8) 0.0350(10) 0.0407(11) 0.0003(8) 0.0113(8) 0.0125(7)
C1AA 0.0285(9) 0.0337(10) 0.0336(10) 0.0001(8) 0.0140(8) 0.0108(8)

loop_
_atom_type_symbol
_atom_type_description
_atom_type_scat_dispersion_real
_atom_type_scat_dispersion_imag
_atom_type_scat_source
C C 0.0033 0.0016 'International Tables Vol C Tables 4.2.6.8 and 6.1.1.4'
H H 0.0000 0.0000 'International Tables Vol C Tables 4.2.6.8 and 6.1.1.4'
Co Co 0.3494 0.9721 'International Tables Vol C Tables 4.2.6.8 and 6.1.1.4'
N N 0.0061 0.0033 'International Tables Vol C Tables 4.2.6.8 and 6.1.1.4'
O O 0.0106 0.0060 'International Tables Vol C Tables 4.2.6.8 and 6.1.1.4'
P P 0.1023 0.0942 'International Tables Vol C Tables 4.2.6.8 and 6.1.1.4'
S S 0.1246 0.1234 'International Tables Vol C Tables 4.2.6.8 and 6.1.1.4'

loop_
_geom_angle_atom_site_label_1
_geom_angle_atom_site_label_2
_geom_angle_atom_site_label_3
_geom_angle
_geom_angle_site_symmetry_1
_geom_angle_site_symmetry_3
_geom_angle_publ_flag
S5AA Co0A S0AA 168.714(16) . . ?
S1AA Co0A S5AA 93.029(15) . . ?
S1AA Co0A S3AA 99.264(16) . . ?
S1AA Co0A S0AA 80.456(15) . . ?
S3AA Co0A S5AA 80.218(15) . . ?
S3AA Co0A S0AA 91.675(16) . . ?
N1AA Co0A S5AA 99.49(4) . . ?
N1AA Co0A S1AA 163.70(4) . . ?
N1AA Co0A S3AA 93.15(4) . . ?
N1AA Co0A S0AA 88.71(4) . . ?
N2AA Co0A S5AA 86.81(4) . . ?
N2AA Co0A S1AA 93.63(4) . . ?
N2AA Co0A S3AA 162.12(4) . . ?
N2AA Co0A S0AA 102.70(4) . . ?
N2AA Co0A N1AA 76.81(5) . . ?
P0AA S5AA Co0A 84.382(19) . . ?
S3AA P0AA S5AA 109.99(3) . . ?
O6AA P0AA S5AA 111.01(5) . . ?
O6AA P0AA S3AA 112.39(5) . . ?
O6AA P0AA C9AA 98.15(7) . . ?
C9AA P0AA S5AA 112.46(6) . . ?
C9AA P0AA S3AA 112.43(6) . . ?
P2AA S1AA Co0A 86.72(2) . . ?
S0AA P2AA S1AA 108.39(3) . . ?
O2AA P2AA S1AA 112.74(6) . . ?
O2AA P2AA S0AA 112.92(5) . . ?
O2AA P2AA C3AA 97.64(7) . . ?
C3AA P2AA S1AA 110.60(6) . . ?
C3AA P2AA S0AA 114.34(6) . . ?
P0AA S3AA Co0A 85.40(2) . . ?
P2AA S0AA Co0A 84.324(19) . . ?
C5BA O6AA P0AA 120.02(10) . . ?
C6AA N1AA Co0A 114.46(11) . . ?
C7BA N1AA Co0A 127.84(11) . . ?
C7BA N1AA C6AA 117.69(14) . . ?
C4AA N2AA Co0A 114.62(11) . . ?
C9BA N2AA Co0A 127.38(11) . . ?
C9BA N2AA C4AA 117.84(14) . . ?
C O2AA P2AA 123.49(11) . . ?
C2BA O C1 116.66(14) . . ?
C7AA C3AA P2AA 120.01(12) . . ?
C1CA C3AA P2AA 121.10(13) . . ?
C1CA C3AA C7AA 118.79(15) . . ?
N2AA C4AA C5AA 123.19(15) . . ?
N2AA C4AA C6AA 116.94(14) . . ?
C5AA C4AA C6AA 119.86(15) . . ?
C3CA O4AA C3 116.53(15) . . ?
C4AA C5AA C0BA 117.11(15) . . ?
C4AA C5AA C1AA 118.90(16) . . ?
C0BA C5AA C1AA 123.97(16) . . ?
N1AA C6AA C4AA 117.16(14) . . ?
N1AA C6AA C8AA 122.85(16) . . ?
C8AA C6AA C4AA 119.97(15) . . ?
C8BA C7AA C3AA 120.60(15) . . ?
C6AA C8AA C0AA 118.91(16) . . ?
C1BA C8AA C6AA 117.41(16) . . ?
C1BA C8AA C0AA 123.65(16) . . ?
C2CA C9AA P0AA 118.71(12) . . ?
C2CA C9AA C5CA 118.51(16) . . ?
C5CA C9AA P0AA 122.77(13) . . ?
C4CA C0BA C5AA 119.65(16) . . ?
C3BA C1BA C8AA 119.42(16) . . ?
O C2BA C4BA 115.68(15) . . ?
O C2BA C6CA 124.03(16) . . ?
C4BA C2BA C6CA 120.29(16) . . ?
C1BA C3BA C7BA 119.30(17) . . ?
C5CA C4BA C2BA 120.30(16) . . ?
O6AA C5BA C2 106.65(15) . . ?
O6AA C5BA C8CA 108.21(15) . . ?
C8CA C5BA C2 113.79(17) . . ?
C3CA C6BA C1CA 119.52(16) . . ?
N1AA C7BA C3BA 123.29(16) . . ?
C7AA C8BA C3CA 119.72(16) . . ?
N2AA C9BA C4CA 122.82(16) . . ?
C3AA C1CA C6BA 120.97(16) . . ?
C6CA C2CA C9AA 121.85(16) . . ?
O4AA C3CA C6BA 124.11(16) . . ?
O4AA C3CA C8BA 115.51(16) . . ?
C6BA C3CA C8BA 120.38(16) . . ?
C0BA C4CA C9BA 119.34(17) . . ?
C4BA C5CA C9AA 120.30(17) . . ?
O2AA C C4 106.49(17) . . ?
O2AA C C5 107.5(2) . . ?
C4 C C5 112.6(2) . . ?
C2CA C6CA C2BA 118.74(16) . . ?
C1AA C0AA C8AA 120.96(16) . . ?
C0AA C1AA C5AA 121.39(16) . . ?

loop_
_geom_bond_atom_site_label_1
_geom_bond_atom_site_label_2
_geom_bond_distance
_geom_bond_site_symmetry_2
_geom_bond_publ_flag
Co0A S5AA 2.5496(5) . ?
Co0A S1AA 2.4574(5) . ?
Co0A S3AA 2.5140(5) . ?
Co0A S0AA 2.5517(5) . ?
Co0A N1AA 2.1487(13) . ?
Co0A N2AA 2.1473(14) . ?
S5AA P0AA 1.9930(6) . ?
P0AA S3AA 1.9898(6) . ?
P0AA O6AA 1.6006(12) . ?
P0AA C9AA 1.8038(17) . ?
S1AA P2AA 1.9986(6) . ?
P2AA S0AA 1.9911(6) . ?
P2AA O2AA 1.5937(12) . ?
P2AA C3AA 1.8014(16) . ?
O6AA C5BA 1.457(2) . ?
N1AA C6AA 1.362(2) . ?
N1AA C7BA 1.325(2) . ?
N2AA C4AA 1.362(2) . ?
N2AA C9BA 1.324(2) . ?
O2AA C 1.451(2) . ?
O C2BA 1.368(2) . ?
O C1 1.430(2) . ?
C3AA C7AA 1.397(2) . ?
C3AA C1CA 1.388(2) . ?
C4AA C5AA 1.405(2) . ?
C4AA C6AA 1.430(2) . ?
O4AA C3CA 1.367(2) . ?
O4AA C3 1.432(2) . ?
C5AA C0BA 1.405(3) . ?
C5AA C1AA 1.433(2) . ?
C6AA C8AA 1.408(2) . ?
C7AA C8BA 1.378(2) . ?
C8AA C1BA 1.403(3) . ?
C8AA C0AA 1.433(2) . ?
C9AA C2CA 1.387(2) . ?
C9AA C5CA 1.395(2) . ?
C0BA C4CA 1.366(3) . ?
C1BA C3BA 1.369(3) . ?
C2BA C4BA 1.386(3) . ?
C2BA C6CA 1.390(2) . ?
C3BA C7BA 1.396(2) . ?
C4BA C5CA 1.382(3) . ?
C5BA C2 1.509(3) . ?
C5BA C8CA 1.502(3) . ?
C6BA C1CA 1.388(2) . ?
C6BA C3CA 1.378(3) . ?
C8BA C3CA 1.395(2) . ?
C9BA C4CA 1.405(2) . ?
C2CA C6CA 1.385(2) . ?
C C4 1.492(3) . ?
C C5 1.499(4) . ?
C0AA C1AA 1.350(3) . ?
